data_7005477
loop_
_publ_author_name
'Dillinger, Sandra A. T.'
'Schmalle, Helmut W.'
'Fox, Thomas'
'Berke, Heinz'

_publ_section_title
;
 Developing iron nitrosyl complexes as NO donor prodrugs.
;
_journal_issue 32
_journal_name_full 'Dalton transactions (Cambridge, England : 2003)'
_journal_page_first 3562
_journal_page_last 3571
_journal_paper_doi 10.1039/b702461d
_journal_year 2007
_chemical_formula_moiety 'C12 H24 Fe N8 O2 P2, C4 H8 O'
_chemical_formula_sum 'C16 H32 Fe N8 O3 P2'
_chemical_formula_weight 502.29
_chemical_name_common
;
Dinitrosyl-bis(1,3,5-triaza-7-phosphatricyclo(3,3,1,1)decane)
iron(ii) tetrahydrofurane
;
_chemical_name_systematic
;
Dinitrosyl-bis(1,3,5-triaza-7-phosphatricyclo[3,3,1,1]decane)
iron(II) tetrahydrofurane
;
_space_group_IT_number 15
_symmetry_cell_setting monoclinic
_symmetry_space_group_name_Hall '-C 2yc'
_symmetry_space_group_name_H-M 'C 1 2/c 1'
_atom_sites_solution_hydrogens geom
_atom_sites_solution_primary direct
_atom_sites_solution_secondary difmap
_audit_creation_method SHELXL-97
_cell_angle_alpha 90.00
_cell_angle_beta 115.104(5)
_cell_angle_gamma 90.00
_cell_formula_units_Z 4
_cell_length_a 19.4660(9)
_cell_length_b 6.5409(4)
_cell_length_c 19.0131(9)
_cell_measurement_reflns_used 8000
_cell_measurement_temperature 153(2)
_cell_measurement_theta_max 30.3
_cell_measurement_theta_min 3.0
_cell_volume 2192.2(2)
_computing_cell_refinement 'Stoe IPDS software'
_computing_data_collection 'Stoe IPDS software'
_computing_data_reduction 'XRED (Stoe & Cie, 1999)'
_computing_molecular_graphics 'PLATON, PLUTON (Spek, 1990, 2005)'
_computing_publication_material 'SHELXL-97 (Sheldrick, 1997)'
_computing_structure_refinement 'SHELXL-97 (Sheldrick, 1997)'
_computing_structure_solution 'SHELXS-97 (Sheldrick, 1990)'
_diffrn_ambient_temperature 153(2)
_diffrn_measured_fraction_theta_full 0.989
_diffrn_measured_fraction_theta_max 0.989
_diffrn_measurement_device_type 'Stoe IPDS diffractometer'
_diffrn_measurement_method '\f oscillation scan'
_diffrn_radiation_monochromator graphite
_diffrn_radiation_source 'fine-focus sealed tube'
_diffrn_radiation_type MoK\a
_diffrn_radiation_wavelength 0.71073
_diffrn_reflns_av_R_equivalents 0.0908
_diffrn_reflns_av_sigmaI/netI 0.0560
_diffrn_reflns_limit_h_max 24
_diffrn_reflns_limit_h_min -27
_diffrn_reflns_limit_k_max 9
_diffrn_reflns_limit_k_min -9
_diffrn_reflns_limit_l_max 26
_diffrn_reflns_limit_l_min -26
_diffrn_reflns_number 12492
_diffrn_reflns_theta_full 30.28
_diffrn_reflns_theta_max 30.28
_diffrn_reflns_theta_min 3.32
_diffrn_standards_decay_% 0
_diffrn_standards_interval_count ' image'
_diffrn_standards_interval_time 5.0
_diffrn_standards_number '50 to 200'
_exptl_absorpt_coefficient_mu 0.870
_exptl_absorpt_correction_T_max 0.9180
_exptl_absorpt_correction_T_min 0.8054
_exptl_absorpt_correction_type numerical
_exptl_absorpt_process_details 'Coppens et al. 1965'
_exptl_crystal_colour red
_exptl_crystal_density_diffrn 1.522
_exptl_crystal_density_method 'not measured'
_exptl_crystal_description plate
_exptl_crystal_F_000 1056
_exptl_crystal_size_max 0.26
_exptl_crystal_size_mid 0.17
_exptl_crystal_size_min 0.10
_refine_diff_density_max 0.892
_refine_diff_density_min -0.728
_refine_diff_density_rms 0.104
_refine_ls_extinction_method none
_refine_ls_goodness_of_fit_ref 0.883
_refine_ls_hydrogen_treatment constr
_refine_ls_matrix_type full
_refine_ls_number_parameters 131
_refine_ls_number_reflns 3253
_refine_ls_number_restraints 9
_refine_ls_restrained_S_all 0.912
_refine_ls_R_factor_all 0.0676
_refine_ls_R_factor_gt 0.0458
_refine_ls_shift/su_max 0.001
_refine_ls_shift/su_mean 0.000
_refine_ls_structure_factor_coef Fsqd
_refine_ls_weighting_details 'w=1/[\s^2^(Fo^2^)+(0.0830P)^2^] where P=(Fo^2^+2Fc^2^)/3'
_refine_ls_weighting_scheme calc
_refine_ls_wR_factor_gt 0.1164
_refine_ls_wR_factor_ref 0.1215
_reflns_number_gt 2151
_reflns_number_total 3253
_reflns_threshold_expression >2sigma(I)
_cod_data_source_file b702461d.txt
_cod_data_source_block 3
_cod_original_sg_symbol_H-M 'C 2/c'
_cod_database_code 7005477

loop_
_symmetry_equiv_pos_as_xyz
'x, y, z'
'-x, y, -z+1/2'
'x+1/2, y+1/2, z'
'-x+1/2, y+1/2, -z+1/2'
'-x, -y, -z'
'x, -y, z-1/2'
'-x+1/2, -y+1/2, -z'
'x+1/2, -y+1/2, z-1/2'

loop_
_atom_site_label
_atom_site_type_symbol
_atom_site_fract_x
_atom_site_fract_y
_atom_site_fract_z
_atom_site_U_iso_or_equiv
_atom_site_adp_type
_atom_site_occupancy
_atom_site_calc_flag
_atom_site_refinement_flags
_atom_site_disorder_assembly
_atom_site_disorder_group
Fe1 Fe 0.5000 0.59342(7) 0.2500 0.01710(14) Uani 1 d S . .
P1 P 0.55391(3) 0.38823(9) 0.19427(3) 0.01566(15) Uani 1 d . . .
N1 N 0.57223(14) 0.7128(3) 0.31816(15) 0.0296(5) Uani 1 d . . .
O1 O 0.62313(14) 0.8105(4) 0.36410(17) 0.0582(8) Uani 1 d . . .
N2 N 0.69049(12) 0.2320(4) 0.20446(13) 0.0252(5) Uani 1 d . . .
N3 N 0.57457(12) 0.0434(3) 0.12096(13) 0.0198(4) Uani 1 d . . .
N4 N 0.60326(14) 0.3745(3) 0.07709(13) 0.0231(5) Uani 1 d . . .
C1 C 0.68151(16) 0.3526(4) 0.13606(17) 0.0280(6) Uani 1 d . . .
H1A H 0.7027 0.4907 0.1535 0.034 Uiso 1 calc R . .
H1B H 0.7119 0.2880 0.1116 0.034 Uiso 1 calc R . .
C2 C 0.65415(15) 0.0317(4) 0.17824(16) 0.0247(5) Uani 1 d . . .
H2A H 0.6833 -0.0456 0.1552 0.030 Uiso 1 calc R . .
H2B H 0.6566 -0.0458 0.2240 0.030 Uiso 1 calc R . .
C3 C 0.57061(16) 0.1682(4) 0.05565(15) 0.0232(5) Uani 1 d . . .
H3A H 0.5168 0.1815 0.0182 0.028 Uiso 1 calc R . .
H3B H 0.5975 0.0959 0.0290 0.028 Uiso 1 calc R . .
C4 C 0.55781(15) 0.4979(4) 0.10655(14) 0.0203(5) Uani 1 d . . .
H4A H 0.5055 0.5102 0.0653 0.024 Uiso 1 calc R . .
H4B H 0.5796 0.6371 0.1187 0.024 Uiso 1 calc R . .
C5 C 0.65656(15) 0.3398(4) 0.25002(15) 0.0238(5) Uani 1 d . . .
H5A H 0.6830 0.4720 0.2681 0.029 Uiso 1 calc R . .
H5B H 0.6644 0.2573 0.2965 0.029 Uiso 1 calc R . .
C6 C 0.52609(15) 0.1254(3) 0.15646(15) 0.0207(5) Uani 1 d . . .
H6A H 0.5296 0.0347 0.1995 0.025 Uiso 1 calc R . .
H6B H 0.4727 0.1261 0.1172 0.025 Uiso 1 calc R . .
C91 C 0.7344(4) 0.5746(13) -0.0257(6) 0.0426(8) Uiso 0.50 d PD . .
H91A H 0.7513 0.4755 0.0177 0.051 Uiso 0.50 calc PR . .
H91B H 0.7035 0.5014 -0.0746 0.051 Uiso 0.50 calc PR . .
C81 C 0.6893(4) 0.7438(11) -0.0122(5) 0.0426(8) Uiso 0.50 d PD . .
H81A H 0.6684 0.7006 0.0248 0.051 Uiso 0.50 calc PR . .
H81B H 0.6470 0.7866 -0.0614 0.051 Uiso 0.50 calc PR . .
O21 O 0.7992(3) 0.6718(10) -0.0307(3) 0.0585(14) Uiso 0.50 d PD . .
C82 C 0.8212(4) 0.8296(12) 0.0277(4) 0.0426(8) Uiso 0.50 d PD . .
H82A H 0.8512 0.9373 0.0168 0.051 Uiso 0.50 calc PR . .
H82B H 0.8515 0.7725 0.0800 0.051 Uiso 0.50 calc PR . .
C92 C 0.7460(4) 0.9137(13) 0.0214(6) 0.0426(8) Uiso 0.50 d PD . .
H92A H 0.7308 1.0349 -0.0130 0.051 Uiso 0.50 calc PR . .
H92B H 0.7500 0.9536 0.0732 0.051 Uiso 0.50 calc PR . .

loop_
_atom_site_aniso_label
_atom_site_aniso_U_11
_atom_site_aniso_U_22
_atom_site_aniso_U_33
_atom_site_aniso_U_23
_atom_site_aniso_U_13
_atom_site_aniso_U_12
Fe1 0.0207(3) 0.0110(2) 0.0228(3) 0.000 0.0124(2) 0.000
P1 0.0196(3) 0.0120(3) 0.0183(3) 0.0008(2) 0.0109(2) -0.0004(2)
N1 0.0296(12) 0.0194(10) 0.0418(14) -0.0075(10) 0.0172(11) 0.0004(9)
O1 0.0369(13) 0.0466(15) 0.0710(19) -0.0308(14) 0.0036(13) -0.0073(12)
N2 0.0206(11) 0.0277(11) 0.0281(11) -0.0088(9) 0.0111(9) -0.0012(9)
N3 0.0239(10) 0.0116(9) 0.0243(10) -0.0014(8) 0.0104(9) 0.0004(7)
N4 0.0361(12) 0.0173(10) 0.0227(10) -0.0031(8) 0.0190(10) -0.0050(8)
C1 0.0301(14) 0.0274(13) 0.0347(14) -0.0108(11) 0.0217(12) -0.0104(11)
C2 0.0270(13) 0.0189(11) 0.0287(13) -0.0017(10) 0.0122(11) 0.0039(10)
C3 0.0303(13) 0.0178(11) 0.0205(12) -0.0045(9) 0.0098(11) -0.0024(10)
C4 0.0315(13) 0.0115(10) 0.0206(11) 0.0006(8) 0.0136(10) -0.0017(9)
C5 0.0219(12) 0.0261(12) 0.0218(12) -0.0036(10) 0.0078(10) 0.0025(10)
C6 0.0224(12) 0.0117(10) 0.0289(12) 0.0017(9) 0.0120(10) -0.0023(8)

loop_
_atom_type_symbol
_atom_type_description
_atom_type_scat_dispersion_real
_atom_type_scat_dispersion_imag
_atom_type_scat_source
C C 0.0033 0.0016 'International Tables Vol C Tables 4.2.6.8 and 6.1.1.4'
H H 0.0000 0.0000 'International Tables Vol C Tables 4.2.6.8 and 6.1.1.4'
Fe Fe 0.3463 0.8444 'International Tables Vol C Tables 4.2.6.8 and 6.1.1.4'
N N 0.0061 0.0033 'International Tables Vol C Tables 4.2.6.8 and 6.1.1.4'
O O 0.0106 0.0060 'International Tables Vol C Tables 4.2.6.8 and 6.1.1.4'
P P 0.1023 0.0942 'International Tables Vol C Tables 4.2.6.8 and 6.1.1.4'

loop_
_geom_angle_atom_site_label_1
_geom_angle_atom_site_label_2
_geom_angle_atom_site_label_3
_geom_angle
_geom_angle_site_symmetry_1
_geom_angle_site_symmetry_3
_geom_angle_publ_flag
N1 Fe1 N1 123.49(17) . 2_655 ?
N1 Fe1 P1 104.02(8) . . ?
N1 Fe1 P1 109.14(9) 2_655 . ?
N1 Fe1 P1 109.14(9) . 2_655 ?
N1 Fe1 P1 104.01(8) 2_655 2_655 ?
P1 Fe1 P1 105.96(4) . 2_655 ?
C4 P1 C5 97.80(12) . . ?
C4 P1 C6 97.30(11) . . ?
C5 P1 C6 97.49(12) . . ?
C4 P1 Fe1 113.80(8) . . ?
C5 P1 Fe1 116.28(8) . . ?
C6 P1 Fe1 128.60(9) . . ?
O1 N1 Fe1 175.5(3) . . ?
C1 N2 C5 110.5(2) . . ?
C1 N2 C2 108.6(2) . . ?
C5 N2 C2 110.8(2) . . ?
C3 N3 C2 108.5(2) . . ?
C3 N3 C6 111.88(19) . . ?
C2 N3 C6 111.0(2) . . ?
C1 N4 C4 111.1(2) . . ?
C1 N4 C3 108.0(2) . . ?
C4 N4 C3 110.4(2) . . ?
N4 C1 N2 115.2(2) . . ?
N4 C1 H1A 108.5 . . ?
N2 C1 H1A 108.5 . . ?
N4 C1 H1B 108.5 . . ?
N2 C1 H1B 108.5 . . ?
H1A C1 H1B 107.5 . . ?
N3 C2 N2 114.1(2) . . ?
N3 C2 H2A 108.7 . . ?
N2 C2 H2A 108.7 . . ?
N3 C2 H2B 108.7 . . ?
N2 C2 H2B 108.7 . . ?
H2A C2 H2B 107.6 . . ?
N3 C3 N4 114.6(2) . . ?
N3 C3 H3A 108.6 . . ?
N4 C3 H3A 108.6 . . ?
N3 C3 H3B 108.6 . . ?
N4 C3 H3B 108.6 . . ?
H3A C3 H3B 107.6 . . ?
N4 C4 P1 113.11(16) . . ?
N4 C4 H4A 109.0 . . ?
P1 C4 H4A 109.0 . . ?
N4 C4 H4B 109.0 . . ?
P1 C4 H4B 109.0 . . ?
H4A C4 H4B 107.8 . . ?
N2 C5 P1 112.96(17) . . ?
N2 C5 H5A 109.0 . . ?
P1 C5 H5A 109.0 . . ?
N2 C5 H5B 109.0 . . ?
P1 C5 H5B 109.0 . . ?
H5A C5 H5B 107.8 . . ?
N3 C6 P1 112.12(16) . . ?
N3 C6 H6A 109.2 . . ?
P1 C6 H6A 109.2 . . ?
N3 C6 H6B 109.2 . . ?
P1 C6 H6B 109.2 . . ?
H6A C6 H6B 107.9 . . ?
O21 C91 C81 106.0(6) . . ?
O21 C91 H91A 110.5 . . ?
C81 C91 H91A 110.5 . . ?
O21 C91 H91B 110.5 . . ?
C81 C91 H91B 110.5 . . ?
H91A C91 H91B 108.7 . . ?
C91 C81 C92 103.9(5) . . ?
C91 C81 H81A 111.0 . . ?
C92 C81 H81A 111.0 . . ?
C91 C81 H81B 111.0 . . ?
C92 C81 H81B 111.0 . . ?
H81A C81 H81B 109.0 . . ?
C82 O21 C91 104.4(6) . . ?
O21 C82 C92 103.7(6) . . ?
O21 C82 H82A 111.0 . . ?
C92 C82 H82A 111.0 . . ?
O21 C82 H82B 111.0 . . ?
C92 C82 H82B 111.0 . . ?
H82A C82 H82B 109.0 . . ?
C82 C92 C81 106.0(6) . . ?
C82 C92 H92A 110.5 . . ?
C81 C92 H92A 110.5 . . ?
C82 C92 H92B 110.5 . . ?
C81 C92 H92B 110.5 . . ?
H92A C92 H92B 108.7 . . ?

loop_
_geom_bond_atom_site_label_1
_geom_bond_atom_site_label_2
_geom_bond_distance
_geom_bond_site_symmetry_2
_geom_bond_publ_flag
Fe1 N1 1.649(2) . ?
Fe1 N1 1.649(2) 2_655 ?
Fe1 P1 2.2290(6) . ?
Fe1 P1 2.2291(6) 2_655 ?
P1 C4 1.846(2) . ?
P1 C5 1.849(3) . ?
P1 C6 1.853(2) . ?
N1 O1 1.191(3) . ?
N2 C1 1.467(4) . ?
N2 C5 1.473(3) . ?
N2 C2 1.472(3) . ?
N3 C3 1.461(3) . ?
N3 C2 1.470(3) . ?
N3 C6 1.475(3) . ?
N4 C1 1.466(4) . ?
N4 C4 1.472(3) . ?
N4 C3 1.473(3) . ?
C1 H1A 0.9900 . ?
C1 H1B 0.9900 . ?
C2 H2A 0.9900 . ?
C2 H2B 0.9900 . ?
C3 H3A 0.9900 . ?
C3 H3B 0.9900 . ?
C4 H4A 0.9900 . ?
C4 H4B 0.9900 . ?
C5 H5A 0.9900 . ?
C5 H5B 0.9900 . ?
C6 H6A 0.9900 . ?
C6 H6B 0.9900 . ?
C91 O21 1.449(8) . ?
C91 C81 1.501(9) . ?
C91 H91A 0.9900 . ?
C91 H91B 0.9900 . ?
C81 C92 1.505(9) . ?
C81 H81A 0.9900 . ?
C81 H81B 0.9900 . ?
O21 C82 1.441(8) . ?
C82 C92 1.520(9) . ?
C82 H82A 0.9900 . ?
C82 H82B 0.9900 . ?
C92 H92A 0.9900 . ?
C92 H92B 0.9900 . ?

loop_
_geom_torsion_atom_site_label_1
_geom_torsion_atom_site_label_2
_geom_torsion_atom_site_label_3
_geom_torsion_atom_site_label_4
_geom_torsion
_geom_torsion_site_symmetry_1
_geom_torsion_site_symmetry_2
_geom_torsion_site_symmetry_3
_geom_torsion_site_symmetry_4
_geom_torsion_publ_flag
N1 Fe1 P1 C4 -95.18(13) . . . . ?
N1 Fe1 P1 C4 38.35(13) 2_655 . . . ?
P1 Fe1 P1 C4 149.81(10) 2_655 . . . ?
N1 Fe1 P1 C5 17.36(14) . . . . ?
N1 Fe1 P1 C5 150.88(13) 2_655 . . . ?
P1 Fe1 P1 C5 -97.66(10) 2_655 . . . ?
N1 Fe1 P1 C6 142.83(14) . . . . ?
N1 Fe1 P1 C6 -83.65(14) 2_655 . . . ?
P1 Fe1 P1 C6 27.81(11) 2_655 . . . ?
N1 Fe1 N1 O1 -22(3) 2_655 . . . ?
P1 Fe1 N1 O1 103(3) . . . . ?
P1 Fe1 N1 O1 -144(3) 2_655 . . . ?
C4 N4 C1 N2 66.9(3) . . . . ?
C3 N4 C1 N2 -54.2(3) . . . . ?
C5 N2 C1 N4 -67.4(3) . . . . ?
C2 N2 C1 N4 54.2(3) . . . . ?
C3 N3 C2 N2 55.1(3) . . . . ?
C6 N3 C2 N2 -68.2(3) . . . . ?
C1 N2 C2 N3 -54.1(3) . . . . ?
C5 N2 C2 N3 67.4(3) . . . . ?
C2 N3 C3 N4 -55.8(3) . . . . ?
C6 N3 C3 N4 67.0(3) . . . . ?
C1 N4 C3 N3 55.0(3) . . . . ?
C4 N4 C3 N3 -66.6(3) . . . . ?
C1 N4 C4 P1 -59.0(2) . . . . ?
C3 N4 C4 P1 60.8(2) . . . . ?
C5 P1 C4 N4 48.3(2) . . . . ?
C6 P1 C4 N4 -50.4(2) . . . . ?
Fe1 P1 C4 N4 171.56(14) . . . . ?
C1 N2 C5 P1 60.1(3) . . . . ?
C2 N2 C5 P1 -60.3(3) . . . . ?
C4 P1 C5 N2 -49.0(2) . . . . ?
C6 P1 C5 N2 49.5(2) . . . . ?
Fe1 P1 C5 N2 -170.44(16) . . . . ?
C3 N3 C6 P1 -60.2(2) . . . . ?
C2 N3 C6 P1 61.2(2) . . . . ?
C4 P1 C6 N3 49.3(2) . . . . ?
C5 P1 C6 N3 -49.6(2) . . . . ?
Fe1 P1 C6 N3 177.79(12) . . . . ?
O21 C91 C81 C92 -22.1(11) . . . . ?
C81 C91 O21 C82 39.0(8) . . . . ?
C91 O21 C82 C92 -39.2(7) . . . . ?
O21 C82 C92 C81 25.1(9) . . . . ?
C91 C81 C92 C82 -1.9(11) . . . . ?
